data_4341938
loop_
_publ_author_name
'Mitra, Koushambi'
'Patil, Shilpa'
'Kondaiah, Paturu'
'Chakravarty, Akhil R.'

_publ_section_title
;
 2-(Phenylazo)pyridineplatinum(II) Catecholates Showing Photocytotoxicity,
 Nuclear Uptake, and Glutathione-Triggered Ligand Release.
;
_journal_issue 1
_journal_name_full 'Inorganic chemistry'
_journal_page_first 253
_journal_page_last 264
_journal_paper_doi 10.1021/ic502317z
_journal_volume 54
_journal_year 2015
_chemical_formula_moiety 'C17 H13 N3 O2 Pt'
_chemical_formula_sum 'C17 H13 N3 O2 Pt'
_chemical_formula_weight 486.38
_chemical_name_systematic
;

 ?

;
_space_group_crystal_system triclinic
_space_group_IT_number 2
_space_group_name_Hall '-P 1'
_space_group_name_H-M_alt 'P -1'
_symmetry_space_group_name_Hall '-P 1'
_symmetry_space_group_name_H-M 'P -1'
_atom_sites_solution_hydrogens geom
_atom_sites_solution_primary direct
_atom_sites_solution_secondary difmap
_audit_creation_method SHELXL-2013
_cell_angle_alpha 102.867(8)
_cell_angle_beta 96.576(8)
_cell_angle_gamma 104.568(8)
_cell_formula_units_Z 4
_cell_length_a 7.6344(14)
_cell_length_b 12.533(3)
_cell_length_c 16.608(4)
_cell_measurement_temperature 293(2)
_cell_measurement_theta_max 25.2
_cell_measurement_theta_min 1.3
_cell_volume 1474.7(6)
_computing_cell_refinement 'Bruker saint'
_computing_data_collection 'Bruker kappa Apex-II ccd'
_computing_data_reduction 'Bruker saint'
_computing_molecular_graphics ORTEP-III
_computing_publication_material WinGXv1.80.05
_computing_structure_refinement 'SHELXL-2013 (Sheldrick, 2013)'
_computing_structure_solution SHELXL-2013
_diffrn_ambient_temperature 293(2)
_diffrn_detector_area_resol_mean 0.3
_diffrn_measured_fraction_theta_full 0.984
_diffrn_measured_fraction_theta_max 0.984
_diffrn_measurement_device_type 'Bruker APEX-II CCD'
_diffrn_measurement_method '\f and \w scans'
_diffrn_radiation_type MoK\a
_diffrn_radiation_wavelength 0.71073
_diffrn_reflns_av_R_equivalents 0.0693
_diffrn_reflns_av_unetI/netI 0.0698
_diffrn_reflns_Laue_measured_fraction_full 0.984
_diffrn_reflns_Laue_measured_fraction_max 0.984
_diffrn_reflns_limit_h_max 7
_diffrn_reflns_limit_h_min -9
_diffrn_reflns_limit_k_max 15
_diffrn_reflns_limit_k_min -14
_diffrn_reflns_limit_l_max 19
_diffrn_reflns_limit_l_min -19
_diffrn_reflns_number 22176
_diffrn_reflns_point_group_measured_fraction_full 0.984
_diffrn_reflns_point_group_measured_fraction_max 0.984
_diffrn_reflns_theta_full 25.242
_diffrn_reflns_theta_max 25.249
_diffrn_reflns_theta_min 1.279
_diffrn_source 'fine-focus sealed tube'
_exptl_absorpt_coefficient_mu 9.528
_exptl_absorpt_correction_T_max 0.795
_exptl_absorpt_correction_T_min 0.671
_exptl_absorpt_correction_type empirical
_exptl_absorpt_process_details SADBAS
_exptl_crystal_colour red
_exptl_crystal_density_diffrn 2.191
_exptl_crystal_density_method 'not measured'
_exptl_crystal_description rectangular
_exptl_crystal_F_000 920.0
_exptl_crystal_size_max 0.090
_exptl_crystal_size_mid 0.070
_exptl_crystal_size_min 0.050
_refine_diff_density_max 5.096
_refine_diff_density_min -1.599
_refine_diff_density_rms 0.281
_refine_ls_extinction_method none
_refine_ls_goodness_of_fit_ref 1.078
_refine_ls_hydrogen_treatment constr
_refine_ls_matrix_type full
_refine_ls_number_parameters 415
_refine_ls_number_reflns 5256
_refine_ls_number_restraints 0
_refine_ls_restrained_S_all 1.078
_refine_ls_R_factor_all 0.0884
_refine_ls_R_factor_gt 0.0620
_refine_ls_shift/su_max 0.000
_refine_ls_shift/su_mean 0.000
_refine_ls_structure_factor_coef Fsqd
_refine_ls_weighting_details 'w=1/[\s^2^(Fo^2^)+(0.0941P)^2^+16.7435P] where P=(Fo^2^+2Fc^2^)/3'
_refine_ls_weighting_scheme calc
_refine_ls_wR_factor_gt 0.1707
_refine_ls_wR_factor_ref 0.1802
_reflns_Friedel_coverage 0.000
_reflns_number_gt 3801
_reflns_number_total 5256
_reflns_threshold_expression 'I > 2\s(I)'
_cod_data_source_file ic502317z_si_002.cif
_cod_data_source_block arc_3
_cod_depositor_comments
;
The following automatic conversions were performed:

'_exptl_absorpt_correction_type' value 'EMPIRICAL' changed to
'empirical' according to
/home/saulius/struct/COD-crude-data--automatic-downloads/rss-feeds/ACS/lib/dictionaries/cif_core.dic
dictionary named 'cif_core.dic' version 2.4.2 from 2011-04-26.

Automatic conversion script
Id: cif_fix_values 2935 2014-11-11 08:27:57Z andrius 

 Adding full bibliography for 4341938.cif.
;
_cod_original_cell_volume 1474.6(5)
_cod_database_code 4341938
_shelx_space_group_comment
;

The symmetry employed for this shelxl refinement is uniquely defined

by the following loop, which should always be used as a source of

symmetry information in preference to the above space-group names.

They are only intended as comments.

;
_shelx_estimated_absorpt_t_min 0.671
_shelx_estimated_absorpt_t_max 0.795
_shelxl_version_number 2013-4

loop_
_space_group_symop_operation_xyz
'x, y, z'
'-x, -y, -z'

loop_
_atom_site_label
_atom_site_type_symbol
_atom_site_fract_x
_atom_site_fract_y
_atom_site_fract_z
_atom_site_U_iso_or_equiv
_atom_site_adp_type
_atom_site_occupancy
_atom_site_site_symmetry_order
_atom_site_calc_flag
_atom_site_refinement_flags_posn
_atom_site_refinement_flags_adp
C1 C 0.415(3) 0.5115(14) 0.6755(11) 0.044(4) Uani 1 1 d . .
C2 C 0.409(4) 0.4513(19) 0.7361(13) 0.071(7) Uani 1 1 d . .
H2 H 0.4845 0.4820 0.7887 0.085 Uiso 1 1 calc R U
C3 C 0.283(3) 0.3401(19) 0.7135(14) 0.069(6) Uani 1 1 d . .
H3 H 0.2727 0.2960 0.7519 0.082 Uiso 1 1 calc R U
C4 C 0.181(3) 0.3000(17) 0.6379(14) 0.062(6) Uani 1 1 d . .
H4 H 0.1037 0.2258 0.6218 0.075 Uiso 1 1 calc R U
C5 C 0.190(3) 0.3674(17) 0.5826(13) 0.058(5) Uani 1 1 d . .
H5 H 0.1079 0.3392 0.5317 0.070 Uiso 1 1 calc R U
C6 C 0.610(2) 0.7881(13) 0.6525(10) 0.041(4) Uani 1 1 d . .
C7 C 0.621(3) 0.8545(17) 0.7338(11) 0.056(5) Uani 1 1 d . .
H7 H 0.5621 0.8245 0.7733 0.068 Uiso 1 1 calc R U
C8 C 0.729(3) 0.9706(17) 0.7525(11) 0.054(5) Uani 1 1 d . .
H8 H 0.7488 1.0176 0.8066 0.064 Uiso 1 1 calc R U
C9 C 0.801(2) 1.0124(16) 0.6922(12) 0.053(5) Uani 1 1 d . .
H9 H 0.8657 1.0894 0.7044 0.063 Uiso 1 1 calc R U
C10 C 0.783(3) 0.9430(17) 0.6114(13) 0.057(5) Uani 1 1 d . .
H10 H 0.8384 0.9731 0.5712 0.068 Uiso 1 1 calc R U
C11 C 0.683(3) 0.8319(15) 0.5917(11) 0.049(4) Uani 1 1 d . .
H11 H 0.6657 0.7860 0.5374 0.059 Uiso 1 1 calc R U
C12 C 0.275(2) 0.6410(13) 0.3813(10) 0.039(4) Uani 1 1 d . .
C13 C 0.262(2) 0.6957(15) 0.3216(11) 0.047(4) Uani 1 1 d . .
H13 H 0.3270 0.7725 0.3334 0.056 Uiso 1 1 calc R U
C14 C 0.157(3) 0.6430(19) 0.2434(11) 0.059(5) Uani 1 1 d . .
H14 H 0.1584 0.6828 0.2023 0.071 Uiso 1 1 calc R U
C15 C 0.046(3) 0.5285(18) 0.2249(11) 0.057(5) Uani 1 1 d . .
H15 H -0.0315 0.4930 0.1732 0.068 Uiso 1 1 calc R U
C16 C 0.057(3) 0.4727(16) 0.2857(12) 0.058(5) Uani 1 1 d . .
H16 H -0.0079 0.3959 0.2747 0.069 Uiso 1 1 calc R U
C17 C 0.163(2) 0.5281(14) 0.3629(10) 0.040(4) Uani 1 1 d . .
C18 C 0.189(2) 1.1697(15) 1.0581(11) 0.049(5) Uani 1 1 d . .
H18 H 0.2019 1.1277 1.0969 0.059 Uiso 1 1 calc R U
C19 C 0.157(3) 1.2741(17) 1.0846(14) 0.065(6) Uani 1 1 d . .
H19 H 0.1532 1.3036 1.1408 0.078 Uiso 1 1 calc R U
C20 C 0.131(3) 1.3308(17) 1.0300(13) 0.056(5) Uani 1 1 d . .
H20 H 0.1018 1.3989 1.0476 0.067 Uiso 1 1 calc R U
C21 C 0.145(2) 1.2953(13) 0.9485(11) 0.043(4) Uani 1 1 d . .
H21 H 0.1336 1.3389 0.9107 0.051 Uiso 1 1 calc R U
C22 C 0.179(2) 1.1885(13) 0.9245(9) 0.036(4) Uani 1 1 d . .
C23 C 0.226(2) 0.9882(14) 0.7491(10) 0.038(4) Uani 1 1 d . .
C24 C 0.147(2) 0.8691(13) 0.7166(10) 0.039(4) Uani 1 1 d . .
H24 H 0.0917 0.8259 0.7505 0.047 Uiso 1 1 calc R U
C25 C 0.152(3) 0.8184(16) 0.6374(12) 0.057(5) Uani 1 1 d . .
H25 H 0.0965 0.7404 0.6157 0.068 Uiso 1 1 calc R U
C26 C 0.240(3) 0.8820(18) 0.5872(14) 0.068(6) Uani 1 1 d . .
H26 H 0.2454 0.8455 0.5327 0.082 Uiso 1 1 calc R U
C27 C 0.319(3) 0.9960(16) 0.6166(11) 0.052(5) Uani 1 1 d . .
H27 H 0.3765 1.0371 0.5820 0.063 Uiso 1 1 calc R U
C28 C 0.314(2) 1.0531(15) 0.6998(10) 0.045(4) Uani 1 1 d . .
H28 H 0.3668 1.1315 0.7205 0.054 Uiso 1 1 calc R U
C29 C 0.311(2) 0.8274(12) 1.0163(10) 0.034(3) Uani 1 1 d . .
C30 C 0.337(2) 0.7689(15) 1.0760(11) 0.048(4) Uani 1 1 d . .
H30 H 0.3327 0.8015 1.1316 0.057 Uiso 1 1 calc R U
C31 C 0.367(2) 0.6663(15) 1.0556(10) 0.044(4) Uani 1 1 d . .
H31 H 0.3856 0.6297 1.0975 0.052 Uiso 1 1 calc R U
C32 C 0.372(2) 0.6142(14) 0.9742(13) 0.051(5) Uani 1 1 d . .
H32 H 0.3871 0.5413 0.9600 0.061 Uiso 1 1 calc R U
C33 C 0.355(3) 0.6733(16) 0.9138(14) 0.058(5) Uani 1 1 d . .
H33 H 0.3674 0.6415 0.8593 0.070 Uiso 1 1 calc R U
C34 C 0.321(2) 0.7773(13) 0.9323(10) 0.037(4) Uani 1 1 d . .
N1 N 0.5058(19) 0.6706(12) 0.6336(8) 0.042(3) Uani 1 1 d . .
N2 N 0.520(2) 0.6224(12) 0.6954(10) 0.050(4) Uani 1 1 d . .
N3 N 0.3048(18) 0.4680(13) 0.5978(8) 0.042(3) Uani 1 1 d . .
N4 N 0.2146(18) 1.0416(11) 0.8328(8) 0.039(3) Uani 1 1 d . .
N5 N 0.1900(19) 1.1411(11) 0.8415(8) 0.039(3) Uani 1 1 d . .
N6 N 0.2019(18) 1.1276(10) 0.9801(8) 0.037(3) Uani 1 1 d . .
O1 O 0.3747(18) 0.6850(10) 0.4576(7) 0.055(3) Uani 1 1 d . .
O2 O 0.1699(15) 0.4714(10) 0.4286(7) 0.051(3) Uani 1 1 d . .
O3 O 0.2751(16) 0.9286(9) 1.0326(7) 0.044(3) Uani 1 1 d . .
O4 O 0.2979(16) 0.8358(9) 0.8762(6) 0.040(3) Uani 1 1 d . .
Pt1 Pt 0.34328(9) 0.57664(5) 0.52851(4) 0.0374(2) Uani 1 1 d . .
Pt2 Pt 0.24501(8) 0.98032(5) 0.92908(4) 0.0322(2) Uani 1 1 d . .

loop_
_atom_site_aniso_label
_atom_site_aniso_U_11
_atom_site_aniso_U_22
_atom_site_aniso_U_33
_atom_site_aniso_U_23
_atom_site_aniso_U_13
_atom_site_aniso_U_12
C1 0.066(12) 0.042(10) 0.040(10) 0.014(8) 0.023(9) 0.033(9)
C2 0.13(2) 0.077(15) 0.042(11) 0.032(11) 0.043(12) 0.065(15)
C3 0.112(19) 0.063(14) 0.064(15) 0.043(12) 0.057(14) 0.042(13)
C4 0.082(15) 0.043(11) 0.068(14) 0.021(10) 0.040(12) 0.013(10)
C5 0.058(12) 0.057(12) 0.052(12) 0.003(10) 0.026(9) 0.006(10)
C6 0.053(10) 0.033(9) 0.037(9) 0.008(7) 0.011(8) 0.013(8)
C7 0.075(14) 0.065(13) 0.041(11) 0.018(9) 0.017(9) 0.037(11)
C8 0.073(13) 0.059(12) 0.036(10) 0.016(9) 0.012(9) 0.026(11)
C9 0.036(10) 0.046(10) 0.065(13) 0.002(9) -0.011(9) 0.014(8)
C10 0.046(11) 0.064(13) 0.059(13) 0.024(10) 0.009(9) 0.005(10)
C11 0.053(11) 0.049(11) 0.039(10) 0.004(8) 0.008(8) 0.011(9)
C12 0.038(9) 0.035(9) 0.033(9) -0.007(7) -0.004(7) 0.009(7)
C13 0.044(10) 0.044(10) 0.055(11) 0.023(9) 0.016(8) 0.006(8)
C14 0.065(13) 0.091(16) 0.031(10) 0.031(10) 0.009(9) 0.024(12)
C15 0.056(12) 0.076(14) 0.032(10) 0.005(10) 0.008(8) 0.018(11)
C16 0.071(13) 0.042(10) 0.045(11) -0.013(9) 0.017(10) 0.009(9)
C17 0.043(9) 0.041(9) 0.040(9) 0.021(8) 0.017(7) 0.009(8)
C18 0.046(10) 0.045(10) 0.047(11) 0.000(8) 0.017(8) 0.003(8)
C19 0.050(12) 0.057(12) 0.066(14) -0.021(11) 0.021(10) 0.002(10)
C20 0.054(12) 0.052(11) 0.058(12) -0.005(10) -0.004(9) 0.034(10)
C21 0.057(11) 0.026(8) 0.048(10) 0.006(7) 0.012(8) 0.019(8)
C22 0.044(9) 0.039(9) 0.022(8) 0.006(7) 0.008(6) 0.009(7)
C23 0.029(8) 0.050(10) 0.036(9) 0.008(8) 0.002(7) 0.018(7)
C24 0.038(9) 0.037(9) 0.042(10) 0.007(7) 0.005(7) 0.012(7)
C25 0.078(14) 0.042(10) 0.048(11) 0.003(9) -0.007(10) 0.029(10)
C26 0.074(14) 0.060(13) 0.062(13) -0.015(11) 0.006(11) 0.036(11)
C27 0.061(12) 0.055(11) 0.043(10) 0.009(9) 0.025(9) 0.016(9)
C28 0.043(10) 0.052(10) 0.038(9) 0.010(8) 0.010(8) 0.013(8)
C29 0.027(8) 0.027(8) 0.047(10) 0.017(7) 0.007(7) 0.002(6)
C30 0.050(10) 0.052(11) 0.044(10) 0.013(9) 0.009(8) 0.017(9)
C31 0.039(9) 0.059(11) 0.038(10) 0.019(8) 0.001(7) 0.021(8)
C32 0.048(11) 0.034(9) 0.077(14) 0.025(9) 0.012(9) 0.015(8)
C33 0.045(11) 0.055(12) 0.072(14) 0.006(10) 0.007(9) 0.019(9)
C34 0.034(9) 0.038(9) 0.045(10) 0.020(8) 0.008(7) 0.012(7)
N1 0.054(9) 0.053(9) 0.026(7) 0.010(6) 0.013(6) 0.024(7)
N2 0.049(9) 0.049(9) 0.061(10) 0.025(8) 0.017(7) 0.021(7)
N3 0.034(7) 0.063(10) 0.033(8) 0.024(7) 0.016(6) 0.008(7)
N4 0.042(8) 0.036(7) 0.038(8) 0.006(6) 0.006(6) 0.010(6)
N5 0.049(8) 0.029(7) 0.040(8) 0.009(6) 0.004(6) 0.016(6)
N6 0.039(7) 0.029(7) 0.042(8) 0.006(6) 0.023(6) 0.007(6)
O1 0.069(8) 0.035(6) 0.043(7) 0.000(5) -0.005(6) -0.002(6)
O2 0.042(7) 0.050(7) 0.045(7) -0.013(6) -0.001(5) 0.015(6)
O3 0.062(8) 0.030(6) 0.045(7) 0.009(5) 0.014(6) 0.019(5)
O4 0.060(7) 0.042(6) 0.032(6) 0.020(5) 0.019(5) 0.026(5)
Pt1 0.0450(4) 0.0348(4) 0.0335(4) 0.0067(3) 0.0120(3) 0.0130(3)
Pt2 0.0343(4) 0.0302(3) 0.0316(4) 0.0075(3) 0.0064(2) 0.0085(3)

loop_
_atom_type_symbol
_atom_type_description
_atom_type_scat_dispersion_real
_atom_type_scat_dispersion_imag
_atom_type_scat_source
C C 0.0033 0.0016 'International Tables Vol C Tables 4.2.6.8 and 6.1.1.4'
H H 0.0000 0.0000 'International Tables Vol C Tables 4.2.6.8 and 6.1.1.4'
N N 0.0061 0.0033 'International Tables Vol C Tables 4.2.6.8 and 6.1.1.4'
O O 0.0106 0.0060 'International Tables Vol C Tables 4.2.6.8 and 6.1.1.4'
Pt Pt -1.7033 8.3905 'International Tables Vol C Tables 4.2.6.8 and 6.1.1.4'

loop_
_geom_angle_atom_site_label_1
_geom_angle_atom_site_label_2
_geom_angle_atom_site_label_3
_geom_angle
N2 C1 N3 117.6(15)
N2 C1 C2 119.4(18)
N3 C1 C2 122.7(19)
C1 C2 C3 116(2)
C4 C3 C2 119.5(19)
C3 C4 C5 120(2)
N3 C5 C4 123(2)
C11 C6 C7 123.1(17)
C11 C6 N1 120.4(15)
C7 C6 N1 116.5(16)
C6 C7 C8 116.0(18)
C9 C8 C7 120.1(17)
C8 C9 C10 121.6(18)
C11 C10 C9 119.8(19)
C10 C11 C6 119.3(17)
O1 C12 C13 126.2(16)
O1 C12 C17 117.0(16)
C13 C12 C17 116.6(15)
C12 C13 C14 122.5(17)
C13 C14 C15 120.5(17)
C16 C15 C14 117.2(17)
C17 C16 C15 120.6(18)
C16 C17 C12 122.3(16)
C16 C17 O2 121.1(15)
C12 C17 O2 116.5(14)
N6 C18 C19 122(2)
C20 C19 C18 119.0(19)
C19 C20 C21 122.9(17)
C20 C21 C22 115.9(16)
N6 C22 N5 117.1(13)
N6 C22 C21 121.7(14)
N5 C22 C21 121.2(14)
C28 C23 C24 120.3(15)
C28 C23 N4 120.1(15)
C24 C23 N4 119.6(16)
C25 C24 C23 120.3(18)
C24 C25 C26 120.1(18)
C27 C26 C25 121.1(19)
C26 C27 C28 120.4(19)
C23 C28 C27 117.8(17)
O3 C29 C30 124.2(15)
O3 C29 C34 117.5(14)
C30 C29 C34 118.3(14)
C31 C30 C29 121.5(17)
C30 C31 C32 121.4(17)
C33 C32 C31 118.2(16)
C34 C33 C32 121.8(19)
O4 C34 C33 124.0(16)
O4 C34 C29 117.3(13)
C33 C34 C29 118.7(16)
N2 N1 C6 115.1(14)
N2 N1 Pt1 117.1(11)
C6 N1 Pt1 127.8(11)
N1 N2 C1 113.1(15)
C5 N3 C1 117.4(16)
C5 N3 Pt1 130.4(13)
C1 N3 Pt1 112.1(11)
N5 N4 C23 113.7(13)
N5 N4 Pt2 120.6(10)
C23 N4 Pt2 125.6(11)
N4 N5 C22 110.9(13)
C18 N6 C22 118.1(14)
C18 N6 Pt2 128.8(13)
C22 N6 Pt2 113.2(10)
C12 O1 Pt1 113.1(10)
C17 O2 Pt1 109.3(10)
C29 O3 Pt2 110.8(9)
C34 O4 Pt2 110.8(9)
N1 Pt1 N3 79.9(6)
N1 Pt1 O1 101.2(5)
N3 Pt1 O1 178.4(5)
N1 Pt1 O2 174.5(6)
N3 Pt1 O2 94.8(6)
O1 Pt1 O2 84.1(5)
N4 Pt2 N6 78.2(5)
N4 Pt2 O3 175.8(5)
N6 Pt2 O3 97.6(5)
N4 Pt2 O4 100.6(5)
N6 Pt2 O4 177.5(5)
O3 Pt2 O4 83.6(4)

loop_
_geom_bond_atom_site_label_1
_geom_bond_atom_site_label_2
_geom_bond_distance
C1 N2 1.36(2)
C1 N3 1.37(2)
C1 C2 1.38(2)
C2 C3 1.42(3)
C3 C4 1.32(3)
C4 C5 1.38(3)
C5 N3 1.30(2)
C6 C11 1.36(2)
C6 C7 1.40(2)
C6 N1 1.43(2)
C7 C8 1.42(3)
C8 C9 1.34(3)
C9 C10 1.40(3)
C10 C11 1.35(3)
C12 O1 1.323(19)
C12 C13 1.33(2)
C12 C17 1.40(2)
C13 C14 1.37(3)
C14 C15 1.42(3)
C15 C16 1.36(3)
C16 C17 1.36(2)
C17 O2 1.43(2)
C18 N6 1.31(2)
C18 C19 1.38(3)
C19 C20 1.30(3)
C20 C21 1.35(3)
C21 C22 1.40(2)
C22 N6 1.35(2)
C22 N5 1.396(19)
C23 C28 1.39(2)
C23 C24 1.41(2)
C23 N4 1.42(2)
C24 C25 1.34(2)
C25 C26 1.39(3)
C26 C27 1.35(3)
C27 C28 1.42(2)
C29 O3 1.338(18)
C29 C30 1.38(2)
C29 C34 1.42(2)
C30 C31 1.34(2)
C31 C32 1.37(2)
C32 C33 1.39(3)
C33 C34 1.37(2)
C34 O4 1.330(19)
N1 N2 1.310(19)
N1 Pt1 1.956(13)
N3 Pt1 1.959(14)
N4 N5 1.286(18)
N4 Pt2 1.938(14)
N6 Pt2 1.976(12)
O1 Pt1 1.975(13)
O2 Pt1 1.972(10)
O3 Pt2 1.977(12)
O4 Pt2 1.989(10)
